data_7217716
loop_
_publ_author_name
'Liu, Tong-Peng'
'Huo, Li-Hua'
'Deng, Zhao-Peng'
'Zhao, Hui'
'Gao, Shan'

_publ_section_title
;
 Supramolecular architectures and luminescent properties of salts
 containing flexible bis(pyridyl) cations with aliphatic diamine spacer:
 Effects of inorganic anions, alkalinity and conformation of the
 bis(pyridyl) cations
;
_journal_name_full 'RSC Advances'
_journal_paper_doi 10.1039/C4RA05029K
_journal_year 2014
_chemical_formula_moiety 'C14 H22 N4, 4(Cl O4)'
_chemical_formula_sum 'C14 H22 Cl4 N4 O16'
_chemical_formula_weight 644.16
_chemical_name_systematic
; 
 ? 
;
_space_group_IT_number 14
_symmetry_cell_setting monoclinic
_symmetry_space_group_name_Hall '-P 2ybc'
_symmetry_space_group_name_H-M 'P 1 21/c 1'
_atom_sites_solution_hydrogens geom
_atom_sites_solution_primary direct
_atom_sites_solution_secondary difmap
_audit_creation_method SHELXL-97
_cell_angle_alpha 90.00
_cell_angle_beta 95.86(3)
_cell_angle_gamma 90.00
_cell_formula_units_Z 2
_cell_length_a 5.7513(12)
_cell_length_b 11.129(2)
_cell_length_c 18.787(4)
_cell_measurement_reflns_used 7904
_cell_measurement_temperature 295(2)
_cell_measurement_theta_max 27.46
_cell_measurement_theta_min 3.58
_cell_volume 1196.2(4)
_computing_cell_refinement
;
CrysAlis Pro (Agilent, 2013)
;
_computing_data_collection
;
CrysAlis Pro (Agilent, 2013)
;
_computing_data_reduction
;
CrysAlis Pro (Agilent, 2013)
;
_computing_molecular_graphics '(K. Brandenburg, Diamond 3.1, 2009)'
_computing_publication_material '(K. Brandenburg, Diamond 3.1, 2009)'
_computing_structure_refinement 'SHELXL-97 (Sheldrick, 1997)'
_computing_structure_solution 'SHELXS-97 (Sheldrick, 1990)'
_diffrn_ambient_temperature 295(2)
_diffrn_detector_area_resol_mean 16.1954
_diffrn_measured_fraction_theta_full 0.997
_diffrn_measured_fraction_theta_max 0.997
_diffrn_measurement_device_type 'Xcalibur, Eos'
_diffrn_measurement_method '\w scans'
_diffrn_radiation_monochromator graphite
_diffrn_radiation_source 'Enhance (Mo) X-ray Source'
_diffrn_radiation_type MoK\a
_diffrn_radiation_wavelength 0.71073
_diffrn_reflns_av_R_equivalents 0.0785
_diffrn_reflns_av_sigmaI/netI 0.0497
_diffrn_reflns_limit_h_max 6
_diffrn_reflns_limit_h_min -7
_diffrn_reflns_limit_k_max 14
_diffrn_reflns_limit_k_min -14
_diffrn_reflns_limit_l_max 24
_diffrn_reflns_limit_l_min -23
_diffrn_reflns_number 19113
_diffrn_reflns_theta_full 27.48
_diffrn_reflns_theta_max 27.48
_diffrn_reflns_theta_min 3.56
_exptl_absorpt_coefficient_mu 0.583
_exptl_absorpt_correction_T_max 0.9229
_exptl_absorpt_correction_T_min 0.8874
_exptl_absorpt_correction_type multi-scan
_exptl_absorpt_process_details
; 
CrysAlis Pro (Agilent, 2013)
Empirical absorption correction using spherical harmonics,
 implemented in SCALE3 ABSPACK scaling algorithm. 
;
_exptl_crystal_colour colorless
_exptl_crystal_density_diffrn 1.788
_exptl_crystal_density_method 'not measured'
_exptl_crystal_description prism
_exptl_crystal_F_000 660
_exptl_crystal_size_max 0.21
_exptl_crystal_size_mid 0.19
_exptl_crystal_size_min 0.14
_refine_diff_density_max 0.637
_refine_diff_density_min -0.605
_refine_diff_density_rms 0.117
_refine_ls_extinction_method none
_refine_ls_goodness_of_fit_ref 1.078
_refine_ls_hydrogen_treatment mixed
_refine_ls_matrix_type full
_refine_ls_number_parameters 182
_refine_ls_number_reflns 2751
_refine_ls_number_restraints 4
_refine_ls_restrained_S_all 1.077
_refine_ls_R_factor_all 0.1193
_refine_ls_R_factor_gt 0.0667
_refine_ls_shift/su_max 0.000
_refine_ls_shift/su_mean 0.000
_refine_ls_structure_factor_coef Fsqd
_refine_ls_weighting_details 'calc w=1/[\s^2^(Fo^2^)+(0.1005P)^2^+2.1018P] where P=(Fo^2^+2Fc^2^)/3'
_refine_ls_weighting_scheme calc
_refine_ls_wR_factor_gt 0.1588
_refine_ls_wR_factor_ref 0.2253
_reflns_number_gt 1601
_reflns_number_total 2751
_reflns_threshold_expression >2sigma(I)
_cod_data_source_file c4ra05029k2.cif
_cod_data_source_block complex15
_cod_original_sg_symbol_H-M 'P 21/c'
_cod_database_code 7217716

loop_
_symmetry_equiv_pos_as_xyz
'x, y, z'
'-x, y+1/2, -z+1/2'
'-x, -y, -z'
'x, -y-1/2, z-1/2'

loop_
_atom_site_label
_atom_site_type_symbol
_atom_site_fract_x
_atom_site_fract_y
_atom_site_fract_z
_atom_site_U_iso_or_equiv
_atom_site_adp_type
_atom_site_occupancy
_atom_site_symmetry_multiplicity
_atom_site_calc_flag
_atom_site_refinement_flags
Cl1 Cl 0.1262(2) 0.52543(11) -0.34598(7) 0.0503(4) Uani 1 1 d .
Cl2 Cl -0.1376(2) 0.63051(11) 0.09352(7) 0.0516(4) Uani 1 1 d .
O1 O 0.1185(7) 0.4220(3) -0.3911(3) 0.0709(12) Uani 1 1 d .
O2 O -0.1013(6) 0.5752(4) -0.3471(3) 0.0734(12) Uani 1 1 d .
O3 O 0.2889(7) 0.6104(4) -0.3677(2) 0.0652(11) Uani 1 1 d .
O4 O 0.2010(11) 0.4922(6) -0.2738(2) 0.1108(19) Uani 1 1 d .
O5 O 0.0491(8) 0.6348(5) 0.1493(3) 0.0976(18) Uani 1 1 d .
O6 O -0.1733(9) 0.5116(4) 0.0701(3) 0.1035(18) Uani 1 1 d .
O7 O -0.0835(7) 0.7067(4) 0.0355(2) 0.0702(12) Uani 1 1 d .
O8 O -0.3456(7) 0.6761(4) 0.1193(2) 0.0705(12) Uani 1 1 d .
N1 N -0.3536(7) 0.7009(4) -0.2414(2) 0.0486(10) Uani 1 1 d D
H1N1 H -0.311(10) 0.693(6) -0.2836(14) 0.073 Uiso 1 1 d D
N2 N -0.5149(8) 0.8316(4) 0.0007(2) 0.0480(10) Uani 1 1 d D
H2N1 H -0.555(8) 0.828(5) 0.0436(12) 0.072 Uiso 1 1 d D
H2N2 H -0.365(2) 0.826(6) 0.004(3) 0.072 Uiso 1 1 d D
C1 C -0.5357(9) 0.7721(5) -0.2377(3) 0.0505(12) Uani 1 1 d .
H1 H -0.5974 0.8151 -0.2778 0.061 Uiso 1 1 calc R
C2 C -0.6334(8) 0.7821(5) -0.1739(3) 0.0476(11) Uani 1 1 d .
H2 H -0.7645 0.8300 -0.1710 0.057 Uiso 1 1 calc R
C3 C -0.5367(8) 0.7213(4) -0.1151(2) 0.0411(10) Uani 1 1 d .
C4 C -0.3484(9) 0.6458(5) -0.1222(3) 0.0495(12) Uani 1 1 d .
H4 H -0.2838 0.6006 -0.0834 0.059 Uiso 1 1 calc R
C5 C -0.2593(9) 0.6383(5) -0.1865(3) 0.0497(12) Uani 1 1 d .
H5 H -0.1316 0.5889 -0.1916 0.060 Uiso 1 1 calc R
C6 C -0.6352(9) 0.7343(5) -0.0445(3) 0.0507(12) Uani 1 1 d .
H6A H -0.8006 0.7526 -0.0529 0.061 Uiso 1 1 calc R
H6B H -0.6187 0.6587 -0.0188 0.061 Uiso 1 1 calc R
C7 C -0.5733(8) 0.9562(4) -0.0225(2) 0.0427(11) Uani 1 1 d .
H7A H -0.7373 0.9717 -0.0184 0.051 Uiso 1 1 calc R
H7B H -0.5461 0.9660 -0.0723 0.051 Uiso 1 1 calc R

loop_
_atom_site_aniso_label
_atom_site_aniso_U_11
_atom_site_aniso_U_22
_atom_site_aniso_U_33
_atom_site_aniso_U_23
_atom_site_aniso_U_13
_atom_site_aniso_U_12
Cl1 0.0494(7) 0.0435(7) 0.0601(8) 0.0018(5) 0.0164(6) 0.0017(5)
Cl2 0.0532(7) 0.0445(7) 0.0579(8) -0.0058(5) 0.0088(6) -0.0008(5)
O1 0.060(2) 0.045(2) 0.112(3) -0.026(2) 0.028(2) -0.0035(18)
O2 0.049(2) 0.070(3) 0.104(3) -0.025(2) 0.021(2) 0.0061(19)
O3 0.070(3) 0.057(2) 0.072(3) -0.0084(19) 0.027(2) -0.0212(19)
O4 0.145(5) 0.125(5) 0.062(3) 0.038(3) 0.007(3) 0.016(4)
O5 0.080(3) 0.099(4) 0.104(4) 0.033(3) -0.041(3) -0.020(3)
O6 0.113(4) 0.047(3) 0.154(5) -0.036(3) 0.034(3) -0.018(3)
O7 0.068(2) 0.096(3) 0.050(2) 0.008(2) 0.0247(18) -0.005(2)
O8 0.077(3) 0.080(3) 0.060(2) 0.012(2) 0.034(2) 0.020(2)
N1 0.050(2) 0.056(3) 0.040(2) -0.0062(19) 0.0041(18) 0.0045(19)
N2 0.064(3) 0.041(2) 0.039(2) -0.0011(17) 0.0083(19) 0.002(2)
C1 0.056(3) 0.056(3) 0.039(2) -0.002(2) 0.000(2) 0.005(2)
C2 0.044(3) 0.052(3) 0.047(3) -0.009(2) 0.005(2) 0.004(2)
C3 0.048(2) 0.037(2) 0.039(2) -0.0072(19) 0.0100(19) -0.007(2)
C4 0.061(3) 0.047(3) 0.041(3) -0.001(2) 0.008(2) 0.011(2)
C5 0.052(3) 0.052(3) 0.046(3) -0.004(2) 0.008(2) 0.012(2)
C6 0.062(3) 0.045(3) 0.048(3) -0.010(2) 0.022(2) -0.009(2)
C7 0.050(3) 0.040(3) 0.038(2) -0.0005(19) 0.003(2) 0.003(2)

loop_
_atom_type_symbol
_atom_type_description
_atom_type_scat_dispersion_real
_atom_type_scat_dispersion_imag
_atom_type_scat_source
C C 0.0033 0.0016 'International Tables Vol C Tables 4.2.6.8 and 6.1.1.4'
H H 0.0000 0.0000 'International Tables Vol C Tables 4.2.6.8 and 6.1.1.4'
N N 0.0061 0.0033 'International Tables Vol C Tables 4.2.6.8 and 6.1.1.4'
O O 0.0106 0.0060 'International Tables Vol C Tables 4.2.6.8 and 6.1.1.4'
Cl Cl 0.1484 0.1585 'International Tables Vol C Tables 4.2.6.8 and 6.1.1.4'

loop_
_geom_angle_atom_site_label_1
_geom_angle_atom_site_label_2
_geom_angle_atom_site_label_3
_geom_angle
_geom_angle_site_symmetry_1
_geom_angle_site_symmetry_3
O2 Cl1 O3 111.7(3) . .
O2 Cl1 O1 109.4(2) . .
O3 Cl1 O1 110.3(2) . .
O2 Cl1 O4 107.7(3) . .
O3 Cl1 O4 107.6(3) . .
O1 Cl1 O4 110.1(3) . .
O6 Cl2 O5 109.8(4) . .
O6 Cl2 O8 109.9(3) . .
O5 Cl2 O8 109.5(3) . .
O6 Cl2 O7 110.7(3) . .
O5 Cl2 O7 109.4(3) . .
O8 Cl2 O7 107.5(2) . .
C5 N1 C1 122.9(4) . .
C5 N1 H1N1 122(4) . .
C1 N1 H1N1 114(4) . .
C7 N2 C6 115.6(4) . .
C7 N2 H2N1 104(4) . .
C6 N2 H2N1 110(4) . .
C7 N2 H2N2 107(4) . .
C6 N2 H2N2 113(4) . .
H2N1 N2 H2N2 107.2(17) . .
N1 C1 C2 119.2(5) . .
N1 C1 H1 120.4 . .
C2 C1 H1 120.4 . .
C3 C2 C1 119.7(5) . .
C3 C2 H2 120.2 . .
C1 C2 H2 120.2 . .
C2 C3 C4 118.7(4) . .
C2 C3 C6 120.5(4) . .
C4 C3 C6 120.8(5) . .
C5 C4 C3 119.3(5) . .
C5 C4 H4 120.3 . .
C3 C4 H4 120.3 . .
N1 C5 C4 120.1(5) . .
N1 C5 H5 120.0 . .
C4 C5 H5 120.0 . .
N2 C6 C3 112.1(4) . .
N2 C6 H6A 109.2 . .
C3 C6 H6A 109.2 . .
N2 C6 H6B 109.2 . .
C3 C6 H6B 109.2 . .
H6A C6 H6B 107.9 . .
N2 C7 C7 110.3(5) . 3_475
N2 C7 H7A 109.6 . .
C7 C7 H7A 109.6 3_475 .
N2 C7 H7B 109.6 . .
C7 C7 H7B 109.6 3_475 .
H7A C7 H7B 108.1 . .

loop_
_geom_bond_atom_site_label_1
_geom_bond_atom_site_label_2
_geom_bond_distance
_geom_bond_site_symmetry_2
Cl1 O2 1.419(4) .
Cl1 O3 1.419(4) .
Cl1 O1 1.428(4) .
Cl1 O4 1.428(5) .
Cl2 O6 1.403(4) .
Cl2 O5 1.423(4) .
Cl2 O8 1.429(4) .
Cl2 O7 1.439(4) .
N1 C5 1.315(6) .
N1 C1 1.321(6) .
N1 H1N1 0.86(4) .
N2 C7 1.482(6) .
N2 C6 1.500(6) .
N2 H2N1 0.86(4) .
N2 H2N2 0.86(4) .
C1 C2 1.380(7) .
C1 H1 0.9300 .
C2 C3 1.365(7) .
C2 H2 0.9300 .
C3 C4 1.388(7) .
C3 C6 1.502(6) .
C4 C5 1.362(7) .
C4 H4 0.9300 .
C5 H5 0.9300 .
C6 H6A 0.9700 .
C6 H6B 0.9700 .
C7 C7 1.494(9) 3_475
C7 H7A 0.9700 .
C7 H7B 0.9700 .

loop_
_geom_hbond_atom_site_label_D
_geom_hbond_atom_site_label_H
_geom_hbond_atom_site_label_A
_geom_hbond_distance_DH
_geom_hbond_distance_HA
_geom_hbond_distance_DA
_geom_hbond_angle_DHA
_geom_hbond_site_symmetry_A
N1 H1N1 O2 0.86(4) 2.21(4) 2.933(6) 142(5) .
N1 H1N1 O8 0.86(4) 2.33(5) 2.958(6) 130(5) 4_575
N2 H2N1 O3 0.86(4) 2.09(3) 2.893(6) 155(5) 4_476
N2 H2N2 O7 0.86(4) 2.13(4) 2.861(6) 143(5) .

loop_
_geom_torsion_atom_site_label_1
_geom_torsion_atom_site_label_2
_geom_torsion_atom_site_label_3
_geom_torsion_atom_site_label_4
_geom_torsion
_geom_torsion_site_symmetry_4
C5 N1 C1 C2 -0.1(8) .
N1 C1 C2 C3 1.9(8) .
C1 C2 C3 C4 -3.3(7) .
C1 C2 C3 C6 177.8(4) .
C2 C3 C4 C5 2.8(7) .
C6 C3 C4 C5 -178.3(5) .
C1 N1 C5 C4 -0.4(8) .
C3 C4 C5 N1 -1.0(8) .
C7 N2 C6 C3 73.5(5) .
C2 C3 C6 N2 -92.6(6) .
C4 C3 C6 N2 88.6(6) .
C6 N2 C7 C7 -174.9(5) 3_475
